data_7041267
loop_
_publ_author_name
'Ide, Yuki'
'Murai, Nami'
'Ishimae, Hiroki'
'Suzuki, Masaaki'
'Mori, Shigeki'
'Takahashi, Masashi'
'Nakamura, Mikio'
'Yoshino, Katsumi'
'Ikeue, Takahisa'

_publ_section_title
;
 Spin-crossover between high-spin (S = 5/2) and low-spin (S = 1/2) states
 in six-coordinate iron(iii) porphyrin complexes having two pyridine-N
 oxide derivatives.
;
_journal_issue 1
_journal_name_full 'Dalton transactions (Cambridge, England : 2003)'
_journal_page_first 242
_journal_page_last 249
_journal_paper_doi 10.1039/c6dt03859j
_journal_volume 46
_journal_year 2016
_chemical_formula_moiety 'C70 H72 Fe N8 O2, 2(C7 H8), B F4'
_chemical_formula_sum 'C84 H88 B F4 Fe N8 O2'
_chemical_formula_weight 1384.28
_chemical_name_systematic FeTMPDMAPNO2BF4
_space_group_crystal_system triclinic
_space_group_IT_number 2
_space_group_name_Hall '-P 1'
_space_group_name_H-M_alt 'P -1'
_symmetry_space_group_name_Hall '-P 1'
_symmetry_space_group_name_H-M 'P -1'
_atom_sites_solution_hydrogens geom
_atom_sites_solution_primary direct
_atom_sites_solution_secondary difmap
_audit_creation_method SHELXL-2014/7
_audit_update_record
;
2016-06-23 deposited with the CCDC.
2016-11-28 downloaded from the CCDC.
;
_cell_angle_alpha 70.093(8)
_cell_angle_beta 76.760(9)
_cell_angle_gamma 77.769(9)
_cell_formula_units_Z 2
_cell_length_a 14.352(2)
_cell_length_b 15.273(2)
_cell_length_c 18.230(3)
_cell_measurement_reflns_used 6416
_cell_measurement_temperature 100(2)
_cell_measurement_theta_max 31.16
_cell_measurement_theta_min 1.90
_cell_volume 3618.0(9)
_computing_cell_refinement CrystalClear
_computing_data_collection 'CrystalClear (Rigaku Inc., 2008)'
_computing_data_reduction CrystalClear
_computing_molecular_graphics 'CrystalStructure 4.1.1 (Rigaku, 2015)'
_computing_publication_material 'CrystalStructure 4.1.1'
_computing_structure_refinement 'SHELXL-2014/7 (Sheldrick, 2014)'
_computing_structure_solution 'SIR2011 (Burla, et al., 2012)'
_diffrn_ambient_temperature 100(2)
_diffrn_detector_area_resol_mean 7.111
_diffrn_measured_fraction_theta_full 0.999
_diffrn_measured_fraction_theta_max 0.999
_diffrn_measurement_device_type 'Rigaku Saturn724'
_diffrn_measurement_method \w
_diffrn_radiation_type MoK\a
_diffrn_radiation_wavelength 0.71075
_diffrn_reflns_av_R_equivalents 0.0938
_diffrn_reflns_av_unetI/netI 0.1015
_diffrn_reflns_Laue_measured_fraction_full 0.999
_diffrn_reflns_Laue_measured_fraction_max 0.999
_diffrn_reflns_limit_h_max 18
_diffrn_reflns_limit_h_min -18
_diffrn_reflns_limit_k_max 19
_diffrn_reflns_limit_k_min -19
_diffrn_reflns_limit_l_max 22
_diffrn_reflns_limit_l_min -22
_diffrn_reflns_number 56693
_diffrn_reflns_point_group_measured_fraction_full 0.999
_diffrn_reflns_point_group_measured_fraction_max 0.999
_diffrn_reflns_theta_full 25.242
_diffrn_reflns_theta_max 26.499
_diffrn_reflns_theta_min 1.900
_diffrn_source 'Varimax 50 kV 24 mA Rotating anode'
_exptl_absorpt_coefficient_mu 0.273
_exptl_absorpt_correction_T_max 0.995
_exptl_absorpt_correction_T_min 0.928
_exptl_absorpt_correction_type multi-scan
_exptl_absorpt_process_details 'REQAB (Rigaku, 1998)'
_exptl_crystal_colour black
_exptl_crystal_density_diffrn 1.271
_exptl_crystal_density_method 'not measured'
_exptl_crystal_description block
_exptl_crystal_F_000 1462
_exptl_crystal_size_max 0.200
_exptl_crystal_size_mid 0.050
_exptl_crystal_size_min 0.020
_refine_diff_density_max 0.556
_refine_diff_density_min -0.457
_refine_diff_density_rms 0.074
_refine_ls_extinction_method none
_refine_ls_goodness_of_fit_ref 1.141
_refine_ls_hydrogen_treatment constr
_refine_ls_matrix_type full
_refine_ls_number_parameters 922
_refine_ls_number_reflns 14974
_refine_ls_number_restraints 0
_refine_ls_restrained_S_all 1.141
_refine_ls_R_factor_all 0.1382
_refine_ls_R_factor_gt 0.0977
_refine_ls_shift/su_max 0.000
_refine_ls_shift/su_mean 0.000
_refine_ls_structure_factor_coef Fsqd
_refine_ls_weighting_details 'w=1/[\s^2^(Fo^2^)+(0.0600P)^2^+3.9000P] where P=(Fo^2^+2Fc^2^)/3'
_refine_ls_weighting_scheme calc
_refine_ls_wR_factor_gt 0.1846
_refine_ls_wR_factor_ref 0.2062
_reflns_Friedel_coverage 0.000
_reflns_number_gt 10409
_reflns_number_total 14974
_reflns_threshold_expression 'I > 2\s(I)'
_cod_data_source_file c6dt03859j3.cif
_cod_data_source_block shelxl
_cod_depositor_comments 'Adding full bibliography for 7041264--7041268.cif.'
_cod_original_cell_volume 3618.0(10)
_cod_database_code 7041267
_shelx_shelxl_version_number 2014/7
_shelx_space_group_comment
;
The symmetry employed for this shelxl refinement is uniquely defined
by the following loop, which should always be used as a source of
symmetry information in preference to the above space-group names.
They are only intended as comments.
;
_shelx_estimated_absorpt_t_min 0.947
_shelx_estimated_absorpt_t_max 0.995

loop_
_space_group_symop_operation_xyz
'x, y, z'
'-x, -y, -z'

loop_
_atom_site_label
_atom_site_type_symbol
_atom_site_fract_x
_atom_site_fract_y
_atom_site_fract_z
_atom_site_U_iso_or_equiv
_atom_site_adp_type
_atom_site_occupancy
_atom_site_site_symmetry_order
_atom_site_calc_flag
_atom_site_refinement_flags_posn
_atom_site_refinement_flags_adp
_atom_site_refinement_flags_occupancy
Fe1 Fe 0.0000 0.5000 0.0000 0.0229(2) Uani 1 2 d S . P
Fe2 Fe 0.5000 1.0000 0.5000 0.0236(2) Uani 1 2 d S . P
F1 F 0.5231(3) 0.7575(2) 0.0030(2) 0.0821(11) Uani 1 1 d . . .
F2 F 0.5210(3) 0.8106(3) -0.1275(2) 0.0991(14) Uani 1 1 d . . .
F3 F 0.3913(3) 0.7522(3) -0.0425(2) 0.0866(12) Uani 1 1 d . . .
F4 F 0.4256(2) 0.8921(2) -0.04767(17) 0.0549(8) Uani 1 1 d . . .
O1 O 0.12616(19) 0.5257(2) -0.05399(15) 0.0281(7) Uani 1 1 d . . .
O2 O 0.58403(19) 0.9523(2) 0.42064(16) 0.0282(7) Uani 1 1 d . . .
N1 N 0.0493(2) 0.3858(2) 0.08199(18) 0.0226(7) Uani 1 1 d . . .
N2 N -0.0074(2) 0.5764(2) 0.07184(19) 0.0246(8) Uani 1 1 d . . .
N3 N 0.1956(2) 0.5160(2) -0.01024(19) 0.0247(8) Uani 1 1 d . . .
N4 N 0.4182(3) 0.4924(3) 0.1061(2) 0.0378(9) Uani 1 1 d . . .
N5 N 0.6066(2) 1.0704(2) 0.48863(19) 0.0245(8) Uani 1 1 d . . .
N6 N 0.4374(2) 1.1078(2) 0.41874(19) 0.0238(7) Uani 1 1 d . . .
N7 N 0.5494(2) 0.9318(2) 0.3659(2) 0.0268(8) Uani 1 1 d . . .
N8 N 0.4800(3) 0.8569(3) 0.1889(2) 0.0380(9) Uani 1 1 d . . .
C1 C 0.0749(3) 0.2961(3) 0.0764(2) 0.0239(9) Uani 1 1 d . . .
C2 C 0.1057(3) 0.2317(3) 0.1482(2) 0.0281(9) Uani 1 1 d . . .
H2 H 0.1292 0.1665 0.1583 0.034 Uiso 1 1 calc R U .
C3 C 0.0946(3) 0.2824(3) 0.1983(2) 0.0285(9) Uani 1 1 d . . .
H3 H 0.1077 0.2591 0.2508 0.034 Uiso 1 1 calc R U .
C4 C 0.0594(3) 0.3775(3) 0.1577(2) 0.0234(9) Uani 1 1 d . . .
C5 C 0.0377(3) 0.4508(3) 0.1912(2) 0.0244(9) Uani 1 1 d . . .
C6 C 0.0097(3) 0.5445(3) 0.1486(2) 0.0255(9) Uani 1 1 d . . .
C7 C -0.0070(3) 0.6214(3) 0.1803(2) 0.0280(9) Uani 1 1 d . . .
H7 H -0.0009 0.6179 0.2321 0.034 Uiso 1 1 calc R U .
C8 C -0.0331(3) 0.6999(3) 0.1223(2) 0.0293(10) Uani 1 1 d . . .
H8 H -0.0469 0.7624 0.1252 0.035 Uiso 1 1 calc R U .
C9 C -0.0362(3) 0.6718(3) 0.0560(2) 0.0241(9) Uani 1 1 d . . .
C10 C -0.0683(3) 0.7327(3) -0.0127(2) 0.0250(9) Uani 1 1 d . . .
C11 C 0.0393(3) 0.4275(3) 0.2781(2) 0.0238(9) Uani 1 1 d . . .
C12 C 0.1228(3) 0.4265(3) 0.3056(2) 0.0238(9) Uani 1 1 d . . .
C13 C 0.1186(3) 0.4104(3) 0.3862(2) 0.0276(9) Uani 1 1 d . . .
H13 H 0.1753 0.4108 0.4046 0.033 Uiso 1 1 calc R U .
C14 C 0.0335(3) 0.3937(3) 0.4404(2) 0.0274(9) Uani 1 1 d . . .
C15 C -0.0479(3) 0.3915(3) 0.4126(2) 0.0304(10) Uani 1 1 d . . .
H15 H -0.1060 0.3789 0.4490 0.037 Uiso 1 1 calc R U .
C16 C -0.0464(3) 0.4074(3) 0.3321(2) 0.0284(9) Uani 1 1 d . . .
C17 C 0.2156(3) 0.4444(3) 0.2484(2) 0.0330(10) Uani 1 1 d . . .
H17A H 0.2066 0.5075 0.2105 0.040 Uiso 1 1 calc R U .
H17B H 0.2338 0.3975 0.2200 0.040 Uiso 1 1 calc R U .
H17C H 0.2669 0.4397 0.2776 0.040 Uiso 1 1 calc R U .
C18 C 0.0288(3) 0.3788(3) 0.5277(2) 0.0356(11) Uani 1 1 d . . .
H18A H 0.0700 0.4187 0.5337 0.043 Uiso 1 1 calc R U .
H18B H 0.0515 0.3126 0.5539 0.043 Uiso 1 1 calc R U .
H18C H -0.0381 0.3956 0.5517 0.043 Uiso 1 1 calc R U .
C19 C -0.1357(3) 0.4020(4) 0.3045(3) 0.0410(12) Uani 1 1 d . . .
H19A H -0.1908 0.3986 0.3480 0.049 Uiso 1 1 calc R U .
H19B H -0.1252 0.3457 0.2876 0.049 Uiso 1 1 calc R U .
H19C H -0.1491 0.4581 0.2599 0.049 Uiso 1 1 calc R U .
C20 C -0.0988(3) 0.8357(3) -0.0214(2) 0.0253(9) Uani 1 1 d . . .
C21 C -0.0315(3) 0.8988(3) -0.0599(2) 0.0294(10) Uani 1 1 d . . .
C22 C -0.0629(3) 0.9955(3) -0.0735(3) 0.0326(10) Uani 1 1 d . . .
H22 H -0.0174 1.0381 -0.0992 0.039 Uiso 1 1 calc R U .
C23 C -0.1583(3) 1.0308(3) -0.0508(3) 0.0351(11) Uani 1 1 d . . .
C24 C -0.2230(3) 0.9672(3) -0.0105(3) 0.0342(10) Uani 1 1 d . . .
H24 H -0.2881 0.9903 0.0074 0.041 Uiso 1 1 calc R U .
C25 C -0.1949(3) 0.8703(3) 0.0045(3) 0.0323(10) Uani 1 1 d . . .
C26 C 0.0724(3) 0.8645(3) -0.0874(3) 0.0401(12) Uani 1 1 d . . .
H26A H 0.0757 0.8297 -0.1244 0.048 Uiso 1 1 calc R U .
H26B H 0.1017 0.8231 -0.0417 0.048 Uiso 1 1 calc R U .
H26C H 0.1075 0.9185 -0.1140 0.048 Uiso 1 1 calc R U .
C27 C -0.1929(4) 1.1359(3) -0.0699(3) 0.0437(12) Uani 1 1 d . . .
H27A H -0.2260 1.1575 -0.1157 0.052 Uiso 1 1 calc R U .
H27B H -0.1372 1.1692 -0.0821 0.052 Uiso 1 1 calc R U .
H27C H -0.2377 1.1488 -0.0241 0.052 Uiso 1 1 calc R U .
C28 C -0.2693(3) 0.8049(3) 0.0467(3) 0.0439(12) Uani 1 1 d . . .
H28A H -0.3000 0.7955 0.0076 0.053 Uiso 1 1 calc R U .
H28B H -0.3186 0.8325 0.0828 0.053 Uiso 1 1 calc R U .
H28C H -0.2376 0.7441 0.0769 0.053 Uiso 1 1 calc R U .
C29 C 0.2544(3) 0.4334(3) 0.0099(2) 0.0275(9) Uani 1 1 d . . .
H29 H 0.2433 0.3812 -0.0023 0.033 Uiso 1 1 calc R U .
C30 C 0.3301(3) 0.4236(3) 0.0479(2) 0.0277(9) Uani 1 1 d . . .
H30 H 0.3718 0.3653 0.0610 0.033 Uiso 1 1 calc R U .
C31 C 0.3455(3) 0.5008(3) 0.0672(2) 0.0300(10) Uani 1 1 d . . .
C32 C 0.2824(3) 0.5866(3) 0.0443(3) 0.0317(10) Uani 1 1 d . . .
H32 H 0.2910 0.6405 0.0555 0.038 Uiso 1 1 calc R U .
C33 C 0.2097(3) 0.5913(3) 0.0064(2) 0.0288(10) Uani 1 1 d . . .
H33 H 0.1677 0.6490 -0.0089 0.035 Uiso 1 1 calc R U .
C34 C 0.4890(4) 0.4078(4) 0.1194(3) 0.0518(14) Uani 1 1 d . . .
H34A H 0.5235 0.4005 0.0684 0.062 Uiso 1 1 calc R U .
H34B H 0.4561 0.3530 0.1495 0.062 Uiso 1 1 calc R U .
H34C H 0.5352 0.4127 0.1494 0.062 Uiso 1 1 calc R U .
C35 C 0.4305(4) 0.5679(4) 0.1326(3) 0.0495(14) Uani 1 1 d . . .
H35A H 0.3669 0.6008 0.1492 0.059 Uiso 1 1 calc R U .
H35B H 0.4674 0.6122 0.0892 0.059 Uiso 1 1 calc R U .
H35C H 0.4655 0.5417 0.1774 0.059 Uiso 1 1 calc R U .
C36 C 0.6873(3) 1.0410(3) 0.5247(2) 0.0270(9) Uani 1 1 d . . .
C37 C 0.7494(3) 1.1115(3) 0.4954(2) 0.0278(9) Uani 1 1 d . . .
H37 H 0.8088 1.1080 0.5116 0.033 Uiso 1 1 calc R U .
C38 C 0.7083(3) 1.1835(3) 0.4406(2) 0.0287(10) Uani 1 1 d . . .
H38 H 0.7330 1.2406 0.4108 0.034 Uiso 1 1 calc R U .
C39 C 0.6197(3) 1.1578(3) 0.4359(2) 0.0237(9) Uani 1 1 d . . .
C40 C 0.5572(3) 1.2159(3) 0.3842(2) 0.0260(9) Uani 1 1 d . . .
C41 C 0.4720(3) 1.1917(3) 0.3777(2) 0.0273(9) Uani 1 1 d . . .
C42 C 0.4057(3) 1.2526(3) 0.3274(3) 0.0307(10) Uani 1 1 d . . .
H42 H 0.4126 1.3146 0.2936 0.037 Uiso 1 1 calc R U .
C43 C 0.3322(3) 1.2062(3) 0.3368(3) 0.0330(10) Uani 1 1 d . . .
H43 H 0.2775 1.2290 0.3109 0.040 Uiso 1 1 calc R U .
C44 C 0.3516(3) 1.1154(3) 0.3936(2) 0.0260(9) Uani 1 1 d . . .
C45 C 0.2916(3) 1.0464(3) 0.4193(2) 0.0251(9) Uani 1 1 d . . .
C46 C 0.5865(3) 1.3096(3) 0.3324(2) 0.0251(9) Uani 1 1 d . . .
C47 C 0.6494(3) 1.3156(3) 0.2601(2) 0.0261(9) Uani 1 1 d . . .
C48 C 0.6798(3) 1.4025(3) 0.2148(2) 0.0296(10) Uani 1 1 d . . .
H48 H 0.7231 1.4066 0.1662 0.035 Uiso 1 1 calc R U .
C49 C 0.6490(3) 1.4826(3) 0.2384(2) 0.0291(10) Uani 1 1 d . . .
C50 C 0.5875(3) 1.4749(3) 0.3099(3) 0.0333(10) Uani 1 1 d . . .
H50 H 0.5654 1.5290 0.3271 0.040 Uiso 1 1 calc R U .
C51 C 0.5570(3) 1.3896(3) 0.3573(3) 0.0341(11) Uani 1 1 d . . .
C52 C 0.6830(3) 1.2316(3) 0.2300(3) 0.0356(11) Uani 1 1 d . . .
H52A H 0.7029 1.1763 0.2731 0.043 Uiso 1 1 calc R U .
H52B H 0.7381 1.2444 0.1866 0.043 Uiso 1 1 calc R U .
H52C H 0.6301 1.2196 0.2107 0.043 Uiso 1 1 calc R U .
C53 C 0.6818(3) 1.5747(3) 0.1871(3) 0.0371(11) Uani 1 1 d . . .
H53A H 0.6432 1.6039 0.1446 0.045 Uiso 1 1 calc R U .
H53B H 0.7503 1.5636 0.1639 0.045 Uiso 1 1 calc R U .
H53C H 0.6734 1.6168 0.2192 0.045 Uiso 1 1 calc R U .
C54 C 0.4928(4) 1.3840(3) 0.4373(3) 0.0556(15) Uani 1 1 d . . .
H54A H 0.4730 1.4474 0.4426 0.067 Uiso 1 1 calc R U .
H54B H 0.5288 1.3444 0.4797 0.067 Uiso 1 1 calc R U .
H54C H 0.4353 1.3566 0.4413 0.067 Uiso 1 1 calc R U .
C55 C 0.1978(3) 1.0636(3) 0.3888(2) 0.0240(9) Uani 1 1 d . . .
C56 C 0.1952(3) 1.0323(3) 0.3255(2) 0.0291(10) Uani 1 1 d . . .
C57 C 0.1057(3) 1.0396(3) 0.3038(2) 0.0299(10) Uani 1 1 d . . .
H57 H 0.1035 1.0162 0.2623 0.036 Uiso 1 1 calc R U .
C58 C 0.0204(3) 1.0797(3) 0.3406(2) 0.0305(10) Uani 1 1 d . . .
C59 C 0.0254(3) 1.1128(3) 0.4011(3) 0.0314(10) Uani 1 1 d . . .
H59 H -0.0321 1.1425 0.4259 0.038 Uiso 1 1 calc R U .
C60 C 0.1118(3) 1.1040(3) 0.4268(2) 0.0267(9) Uani 1 1 d . . .
C61 C 0.2846(3) 0.9908(3) 0.2814(3) 0.0381(11) Uani 1 1 d . . .
H61A H 0.3173 0.9367 0.3185 0.046 Uiso 1 1 calc R U .
H61B H 0.3280 1.0382 0.2552 0.046 Uiso 1 1 calc R U .
H61C H 0.2673 0.9702 0.2416 0.046 Uiso 1 1 calc R U .
C62 C -0.0741(3) 1.0898(4) 0.3128(3) 0.0446(12) Uani 1 1 d . . .
H62A H -0.0679 1.0460 0.2827 0.053 Uiso 1 1 calc R U .
H62B H -0.0898 1.1545 0.2791 0.053 Uiso 1 1 calc R U .
H62C H -0.1258 1.0756 0.3588 0.053 Uiso 1 1 calc R U .
C63 C 0.1120(3) 1.1384(3) 0.4954(3) 0.0348(10) Uani 1 1 d . . .
H63A H 0.0452 1.1562 0.5192 0.042 Uiso 1 1 calc R U .
H63B H 0.1463 1.1932 0.4763 0.042 Uiso 1 1 calc R U .
H63C H 0.1447 1.0881 0.5352 0.042 Uiso 1 1 calc R U .
C64 C 0.5519(3) 0.9928(3) 0.2919(2) 0.0286(9) Uani 1 1 d . . .
H64 H 0.5694 1.0532 0.2811 0.034 Uiso 1 1 calc R U .
C65 C 0.5301(3) 0.9699(3) 0.2325(3) 0.0321(10) Uani 1 1 d . . .
H65 H 0.5328 1.0141 0.1810 0.039 Uiso 1 1 calc R U .
C66 C 0.5033(3) 0.8809(3) 0.2469(3) 0.0316(10) Uani 1 1 d . . .
C67 C 0.5014(3) 0.8189(3) 0.3251(3) 0.0331(10) Uani 1 1 d . . .
H67 H 0.4836 0.7583 0.3382 0.040 Uiso 1 1 calc R U .
C68 C 0.5247(3) 0.8455(3) 0.3816(3) 0.0276(9) Uani 1 1 d . . .
H68 H 0.5238 0.8025 0.4335 0.033 Uiso 1 1 calc R U .
C69 C 0.4702(4) 0.9268(4) 0.1116(3) 0.0509(14) Uani 1 1 d . . .
H69A H 0.5302 0.9542 0.0887 0.061 Uiso 1 1 calc R U .
H69B H 0.4164 0.9766 0.1181 0.061 Uiso 1 1 calc R U .
H69C H 0.4576 0.8963 0.0762 0.061 Uiso 1 1 calc R U .
C70 C 0.4452(4) 0.7680(4) 0.2061(3) 0.0527(14) Uani 1 1 d . . .
H70A H 0.3821 0.7683 0.2410 0.063 Uiso 1 1 calc R U .
H70B H 0.4914 0.7162 0.2324 0.063 Uiso 1 1 calc R U .
H70C H 0.4387 0.7598 0.1566 0.063 Uiso 1 1 calc R U .
C71 C 0.1549(4) 0.7397(4) 0.3210(3) 0.0471(13) Uani 1 1 d . . .
C72 C 0.2021(4) 0.6568(4) 0.3051(3) 0.0555(15) Uani 1 1 d . . .
H72 H 0.1818 0.6371 0.2679 0.067 Uiso 1 1 calc R U .
C73 C 0.2789(4) 0.6023(4) 0.3429(4) 0.0603(16) Uani 1 1 d . . .
H73 H 0.3103 0.5461 0.3313 0.072 Uiso 1 1 calc R U .
C74 C 0.3088(4) 0.6299(4) 0.3966(3) 0.0556(15) Uani 1 1 d . . .
H74 H 0.3605 0.5928 0.4229 0.067 Uiso 1 1 calc R U .
C75 C 0.2628(4) 0.7127(4) 0.4123(3) 0.0544(15) Uani 1 1 d . . .
H75 H 0.2839 0.7328 0.4489 0.065 Uiso 1 1 calc R U .
C76 C 0.1872(4) 0.7658(4) 0.3752(3) 0.0483(13) Uani 1 1 d . . .
H76 H 0.1563 0.8219 0.3872 0.058 Uiso 1 1 calc R U .
C77 C 0.0697(5) 0.7957(4) 0.2821(3) 0.0652(17) Uani 1 1 d . . .
H77A H 0.0450 0.7565 0.2603 0.078 Uiso 1 1 calc R U .
H77B H 0.0902 0.8511 0.2393 0.078 Uiso 1 1 calc R U .
H77C H 0.0187 0.8160 0.3214 0.078 Uiso 1 1 calc R U .
C78 C -0.2215(4) 0.8072(4) 0.2982(3) 0.0501(14) Uani 1 1 d . . .
C79 C -0.2254(4) 0.7246(4) 0.2858(4) 0.0557(15) Uani 1 1 d . . .
H79 H -0.2134 0.7210 0.2333 0.067 Uiso 1 1 calc R U .
C80 C -0.2468(4) 0.6459(4) 0.3495(3) 0.0532(14) Uani 1 1 d . . .
H80 H -0.2474 0.5883 0.3405 0.064 Uiso 1 1 calc R U .
C81 C -0.2672(4) 0.6511(4) 0.4253(3) 0.0522(14) Uani 1 1 d . . .
H81 H -0.2831 0.5977 0.4689 0.063 Uiso 1 1 calc R U .
C82 C -0.2641(3) 0.7353(4) 0.4376(3) 0.0502(14) Uani 1 1 d . . .
H82 H -0.2785 0.7401 0.4897 0.060 Uiso 1 1 calc R U .
C83 C -0.2402(3) 0.8122(4) 0.3736(3) 0.0433(12) Uani 1 1 d . . .
H83 H -0.2367 0.8692 0.3822 0.052 Uiso 1 1 calc R U .
C84 C -0.1950(4) 0.8924(4) 0.2278(4) 0.0661(17) Uani 1 1 d . . .
H84A H -0.1245 0.8859 0.2113 0.079 Uiso 1 1 calc R U .
H84B H -0.2178 0.9499 0.2432 0.079 Uiso 1 1 calc R U .
H84C H -0.2255 0.8961 0.1837 0.079 Uiso 1 1 calc R U .
B1 B 0.4643(5) 0.8033(4) -0.0548(4) 0.0506(16) Uani 1 1 d . . .

loop_
_atom_site_aniso_label
_atom_site_aniso_U_11
_atom_site_aniso_U_22
_atom_site_aniso_U_33
_atom_site_aniso_U_23
_atom_site_aniso_U_13
_atom_site_aniso_U_12
Fe1 0.0225(4) 0.0247(5) 0.0201(4) -0.0029(3) -0.0055(3) -0.0051(3)
Fe2 0.0219(4) 0.0216(4) 0.0234(4) -0.0023(3) -0.0026(3) -0.0038(3)
F1 0.095(3) 0.055(2) 0.093(3) -0.015(2) -0.029(2) -0.003(2)
F2 0.139(4) 0.057(2) 0.079(3) -0.027(2) 0.045(2) -0.028(2)
F3 0.096(3) 0.083(3) 0.092(3) -0.036(2) 0.010(2) -0.049(2)
F4 0.063(2) 0.0468(19) 0.0520(19) -0.0141(15) -0.0050(15) -0.0080(15)
O1 0.0247(15) 0.0387(18) 0.0213(15) -0.0042(13) -0.0096(12) -0.0077(13)
O2 0.0238(15) 0.0339(17) 0.0271(16) -0.0101(13) -0.0047(12) -0.0032(12)
N1 0.0246(18) 0.0205(18) 0.0221(18) -0.0044(14) -0.0048(14) -0.0051(14)
N2 0.0240(18) 0.0266(19) 0.0225(18) -0.0030(15) -0.0069(14) -0.0062(14)
N3 0.0240(18) 0.029(2) 0.0208(18) -0.0039(15) -0.0079(14) -0.0057(15)
N4 0.030(2) 0.051(3) 0.036(2) -0.0094(19) -0.0116(17) -0.0119(18)
N5 0.0246(18) 0.0216(18) 0.0235(18) -0.0018(14) -0.0054(14) -0.0024(14)
N6 0.0208(18) 0.0243(19) 0.0234(18) -0.0019(15) -0.0040(14) -0.0063(14)
N7 0.0255(19) 0.029(2) 0.0255(19) -0.0083(16) -0.0026(15) -0.0048(15)
N8 0.038(2) 0.042(2) 0.039(2) -0.0180(19) -0.0069(18) -0.0058(18)
C1 0.025(2) 0.024(2) 0.022(2) -0.0032(17) -0.0077(17) -0.0056(17)
C2 0.035(2) 0.022(2) 0.024(2) -0.0009(18) -0.0087(18) -0.0039(18)
C3 0.033(2) 0.027(2) 0.024(2) -0.0018(18) -0.0100(18) -0.0057(18)
C4 0.025(2) 0.025(2) 0.018(2) -0.0004(17) -0.0069(16) -0.0046(17)
C5 0.020(2) 0.030(2) 0.021(2) -0.0030(17) -0.0026(16) -0.0083(17)
C6 0.026(2) 0.028(2) 0.021(2) -0.0010(18) -0.0082(17) -0.0061(18)
C7 0.031(2) 0.028(2) 0.024(2) -0.0047(18) -0.0085(18) -0.0045(18)
C8 0.031(2) 0.029(2) 0.029(2) -0.0093(19) -0.0068(18) -0.0035(19)
C9 0.023(2) 0.026(2) 0.021(2) -0.0053(17) -0.0022(16) -0.0044(17)
C10 0.024(2) 0.025(2) 0.023(2) -0.0040(17) -0.0044(17) -0.0026(17)
C11 0.027(2) 0.024(2) 0.019(2) -0.0034(17) -0.0082(17) -0.0026(17)
C12 0.027(2) 0.023(2) 0.021(2) -0.0051(17) -0.0046(17) -0.0048(17)
C13 0.026(2) 0.028(2) 0.026(2) -0.0053(18) -0.0062(18) -0.0030(18)
C14 0.034(2) 0.025(2) 0.023(2) -0.0086(18) -0.0058(18) -0.0020(18)
C15 0.030(2) 0.027(2) 0.029(2) -0.0041(19) -0.0031(19) -0.0032(18)
C16 0.028(2) 0.031(2) 0.025(2) -0.0052(19) -0.0040(17) -0.0080(18)
C17 0.030(2) 0.040(3) 0.028(2) -0.007(2) -0.0071(19) -0.006(2)
C18 0.040(3) 0.041(3) 0.024(2) -0.010(2) -0.007(2) -0.001(2)
C19 0.034(3) 0.058(3) 0.032(3) -0.008(2) -0.008(2) -0.016(2)
C20 0.031(2) 0.024(2) 0.020(2) -0.0030(17) -0.0071(17) -0.0044(18)
C21 0.034(2) 0.027(2) 0.024(2) -0.0015(18) -0.0046(18) -0.0102(19)
C22 0.041(3) 0.028(2) 0.031(2) -0.0058(19) -0.008(2) -0.012(2)
C23 0.044(3) 0.024(2) 0.036(3) -0.007(2) -0.006(2) -0.006(2)
C24 0.037(3) 0.029(2) 0.034(3) -0.008(2) -0.006(2) -0.003(2)
C25 0.036(3) 0.025(2) 0.030(2) -0.0029(19) -0.0036(19) -0.0056(19)
C26 0.036(3) 0.035(3) 0.048(3) -0.009(2) -0.005(2) -0.011(2)
C27 0.054(3) 0.024(3) 0.047(3) -0.003(2) -0.009(2) -0.006(2)
C28 0.035(3) 0.027(3) 0.062(3) -0.009(2) 0.001(2) -0.004(2)
C29 0.027(2) 0.029(2) 0.026(2) -0.0085(18) -0.0012(18) -0.0080(18)
C30 0.027(2) 0.028(2) 0.025(2) -0.0053(18) -0.0017(18) -0.0049(18)
C31 0.026(2) 0.040(3) 0.025(2) -0.0056(19) -0.0043(18) -0.0130(19)
C32 0.032(2) 0.033(3) 0.032(2) -0.009(2) -0.0037(19) -0.013(2)
C33 0.025(2) 0.030(2) 0.028(2) -0.0056(19) -0.0006(18) -0.0070(18)
C34 0.036(3) 0.068(4) 0.046(3) -0.003(3) -0.022(2) -0.004(3)
C35 0.050(3) 0.069(4) 0.039(3) -0.014(3) -0.012(2) -0.029(3)
C36 0.023(2) 0.030(2) 0.022(2) -0.0020(18) -0.0032(17) -0.0014(18)
C37 0.027(2) 0.028(2) 0.026(2) -0.0038(18) -0.0036(18) -0.0083(18)
C38 0.030(2) 0.026(2) 0.027(2) -0.0018(18) -0.0019(18) -0.0123(18)
C39 0.022(2) 0.022(2) 0.023(2) -0.0025(17) -0.0010(16) -0.0050(16)
C40 0.025(2) 0.026(2) 0.023(2) -0.0048(18) 0.0014(17) -0.0064(17)
C41 0.025(2) 0.023(2) 0.031(2) -0.0046(18) -0.0059(18) -0.0025(17)
C42 0.021(2) 0.024(2) 0.037(3) 0.0050(19) -0.0089(18) -0.0012(17)
C43 0.028(2) 0.031(2) 0.032(2) 0.005(2) -0.0119(19) -0.0053(19)
C44 0.023(2) 0.027(2) 0.024(2) -0.0032(18) -0.0038(17) -0.0018(17)
C45 0.023(2) 0.027(2) 0.025(2) -0.0060(18) -0.0045(17) -0.0063(17)
C46 0.021(2) 0.024(2) 0.026(2) 0.0020(17) -0.0046(17) -0.0086(17)
C47 0.019(2) 0.029(2) 0.026(2) -0.0011(18) -0.0076(17) -0.0030(17)
C48 0.027(2) 0.037(3) 0.022(2) 0.0010(19) -0.0072(17) -0.0133(19)
C49 0.024(2) 0.029(2) 0.031(2) 0.0012(19) -0.0089(18) -0.0091(18)
C50 0.036(3) 0.022(2) 0.037(3) -0.0043(19) -0.003(2) -0.0059(19)
C51 0.032(2) 0.028(2) 0.032(2) -0.0004(19) 0.0023(19) -0.0034(19)
C52 0.036(3) 0.039(3) 0.029(2) -0.005(2) -0.002(2) -0.011(2)
C53 0.039(3) 0.030(3) 0.037(3) 0.002(2) -0.008(2) -0.011(2)
C54 0.073(4) 0.028(3) 0.049(3) -0.010(2) 0.022(3) -0.011(3)
C55 0.025(2) 0.020(2) 0.024(2) -0.0008(17) -0.0075(17) -0.0041(16)
C56 0.031(2) 0.023(2) 0.026(2) 0.0004(18) -0.0052(18) -0.0027(18)
C57 0.038(3) 0.025(2) 0.027(2) -0.0037(18) -0.0085(19) -0.0091(19)
C58 0.025(2) 0.033(3) 0.028(2) 0.0021(19) -0.0064(18) -0.0087(19)
C59 0.025(2) 0.031(2) 0.032(2) -0.004(2) -0.0026(18) -0.0031(18)
C60 0.026(2) 0.027(2) 0.024(2) -0.0035(18) -0.0035(17) -0.0049(18)
C61 0.038(3) 0.044(3) 0.035(3) -0.014(2) -0.009(2) -0.003(2)
C62 0.030(3) 0.060(3) 0.044(3) -0.014(3) -0.011(2) -0.006(2)
C63 0.035(3) 0.035(3) 0.036(3) -0.011(2) -0.008(2) -0.004(2)
C64 0.029(2) 0.029(2) 0.024(2) -0.0053(18) 0.0001(18) -0.0085(18)
C65 0.034(3) 0.035(3) 0.026(2) -0.007(2) -0.0034(19) -0.006(2)
C66 0.026(2) 0.036(3) 0.034(3) -0.014(2) -0.0050(19) -0.0019(19)
C67 0.027(2) 0.032(3) 0.039(3) -0.010(2) -0.0022(19) -0.0062(19)
C68 0.023(2) 0.026(2) 0.028(2) -0.0035(18) -0.0032(17) 0.0005(17)
C69 0.053(3) 0.064(4) 0.039(3) -0.020(3) -0.012(2) -0.005(3)
C70 0.062(4) 0.056(4) 0.053(3) -0.027(3) -0.011(3) -0.018(3)
C71 0.055(3) 0.044(3) 0.044(3) -0.017(3) 0.006(3) -0.021(3)
C72 0.063(4) 0.055(4) 0.055(4) -0.028(3) 0.003(3) -0.018(3)
C73 0.066(4) 0.042(3) 0.078(4) -0.030(3) -0.002(3) -0.011(3)
C74 0.057(4) 0.047(3) 0.064(4) -0.021(3) -0.005(3) -0.008(3)
C75 0.071(4) 0.055(4) 0.044(3) -0.022(3) -0.004(3) -0.020(3)
C76 0.059(4) 0.041(3) 0.043(3) -0.014(3) 0.002(3) -0.015(3)
C77 0.081(5) 0.062(4) 0.049(4) -0.010(3) -0.008(3) -0.018(3)
C78 0.030(3) 0.059(4) 0.066(4) -0.030(3) -0.004(3) -0.004(2)
C79 0.046(3) 0.066(4) 0.058(4) -0.027(3) 0.006(3) -0.017(3)
C80 0.050(3) 0.054(4) 0.062(4) -0.027(3) 0.000(3) -0.016(3)
C81 0.032(3) 0.061(4) 0.061(4) -0.016(3) -0.011(3) -0.001(2)
C82 0.032(3) 0.070(4) 0.059(4) -0.036(3) -0.011(2) 0.002(3)
C83 0.029(3) 0.048(3) 0.059(3) -0.023(3) -0.010(2) -0.005(2)
C84 0.038(3) 0.067(4) 0.081(5) -0.015(3) 0.002(3) -0.009(3)
B1 0.076(5) 0.035(3) 0.035(3) -0.006(3) 0.003(3) -0.018(3)

loop_
_atom_type_symbol
_atom_type_description
_atom_type_scat_dispersion_real
_atom_type_scat_dispersion_imag
_atom_type_scat_source
C C 0.0033 0.0016 'International Tables Vol C Tables 4.2.6.8 and 6.1.1.4'
H H 0.0000 0.0000 'International Tables Vol C Tables 4.2.6.8 and 6.1.1.4'
B B 0.0013 0.0007 'International Tables Vol C Tables 4.2.6.8 and 6.1.1.4'
F F 0.0171 0.0103 'International Tables Vol C Tables 4.2.6.8 and 6.1.1.4'
Fe Fe 0.3463 0.8444 'International Tables Vol C Tables 4.2.6.8 and 6.1.1.4'
N N 0.0061 0.0033 'International Tables Vol C Tables 4.2.6.8 and 6.1.1.4'
O O 0.0106 0.0060 'International Tables Vol C Tables 4.2.6.8 and 6.1.1.4'

loop_
_geom_angle_atom_site_label_1
_geom_angle_atom_site_label_2
_geom_angle_atom_site_label_3
_geom_angle
_geom_angle_site_symmetry_1
_geom_angle_site_symmetry_3
O1 Fe1 O1 180.0 . 2_565
O1 Fe1 N1 86.38(12) . 2_565
O1 Fe1 N1 93.62(12) 2_565 2_565
O1 Fe1 N1 93.61(12) . .
O1 Fe1 N1 86.38(12) 2_565 .
N1 Fe1 N1 180.0 2_565 .
O1 Fe1 N2 86.47(12) . 2_565
O1 Fe1 N2 93.53(13) 2_565 2_565
N1 Fe1 N2 89.22(13) 2_565 2_565
N1 Fe1 N2 90.78(13) . 2_565
O1 Fe1 N2 93.53(13) . .
O1 Fe1 N2 86.47(12) 2_565 .
N1 Fe1 N2 90.78(13) 2_565 .
N1 Fe1 N2 89.22(13) . .
N2 Fe1 N2 180.00(14) 2_565 .
O2 Fe2 O2 180.0 . 2_676
O2 Fe2 N5 84.59(13) . .
O2 Fe2 N5 95.41(13) 2_676 .
O2 Fe2 N5 95.41(13) . 2_676
O2 Fe2 N5 84.59(13) 2_676 2_676
N5 Fe2 N5 180.0 . 2_676
O2 Fe2 N6 87.97(13) . 2_676
O2 Fe2 N6 92.03(13) 2_676 2_676
N5 Fe2 N6 88.53(13) . 2_676
N5 Fe2 N6 91.47(13) 2_676 2_676
O2 Fe2 N6 92.03(13) . .
O2 Fe2 N6 87.97(13) 2_676 .
N5 Fe2 N6 91.47(13) . .
N5 Fe2 N6 88.53(13) 2_676 .
N6 Fe2 N6 180.0 2_676 .
N3 O1 Fe1 118.7(2) . .
N7 O2 Fe2 121.7(2) . .
C1 N1 C4 105.0(3) . .
C1 N1 Fe1 126.5(3) . .
C4 N1 Fe1 128.3(3) . .
C9 N2 C6 105.4(3) . .
C9 N2 Fe1 126.8(3) . .
C6 N2 Fe1 127.7(3) . .
C29 N3 C33 120.7(3) . .
C29 N3 O1 119.5(3) . .
C33 N3 O1 119.6(3) . .
C31 N4 C35 121.8(4) . .
C31 N4 C34 120.1(4) . .
C35 N4 C34 118.1(4) . .
C39 N5 C36 104.8(3) . .
C39 N5 Fe2 126.0(3) . .
C36 N5 Fe2 128.9(3) . .
C41 N6 C44 105.7(3) . .
C41 N6 Fe2 125.9(3) . .
C44 N6 Fe2 128.4(3) . .
C64 N7 C68 119.4(4) . .
C64 N7 O2 119.6(3) . .
C68 N7 O2 120.4(3) . .
C66 N8 C70 120.9(4) . .
C66 N8 C69 120.7(4) . .
C70 N8 C69 117.3(4) . .
N1 C1 C10 126.3(4) . 2_565
N1 C1 C2 110.5(3) . .
C10 C1 C2 123.2(4) 2_565 .
C3 C2 C1 106.5(4) . .
C3 C2 H2 126.7 . .
C1 C2 H2 126.7 . .
C2 C3 C4 107.4(4) . .
C2 C3 H3 126.3 . .
C4 C3 H3 126.3 . .
N1 C4 C5 125.5(4) . .
N1 C4 C3 110.4(4) . .
C5 C4 C3 124.1(4) . .
C4 C5 C6 122.9(4) . .
C4 C5 C11 118.8(4) . .
C6 C5 C11 118.2(4) . .
N2 C6 C5 125.9(4) . .
N2 C6 C7 110.3(3) . .
C5 C6 C7 123.9(4) . .
C8 C7 C6 106.6(4) . .
C8 C7 H7 126.7 . .
C6 C7 H7 126.7 . .
C7 C8 C9 107.5(4) . .
C7 C8 H8 126.2 . .
C9 C8 H8 126.2 . .
N2 C9 C10 125.7(4) . .
N2 C9 C8 110.2(3) . .
C10 C9 C8 124.0(4) . .
C9 C10 C1 123.8(4) . 2_565
C9 C10 C20 119.9(4) . .
C1 C10 C20 116.3(3) 2_565 .
C12 C11 C16 119.9(4) . .
C12 C11 C5 121.7(4) . .
C16 C11 C5 118.4(3) . .
C13 C12 C11 119.3(4) . .
C13 C12 C17 120.6(4) . .
C11 C12 C17 120.1(3) . .
C12 C13 C14 121.7(4) . .
C12 C13 H13 119.2 . .
C14 C13 H13 119.2 . .
C15 C14 C13 118.3(4) . .
C15 C14 C18 120.3(4) . .
C13 C14 C18 121.4(4) . .
C14 C15 C16 121.6(4) . .
C14 C15 H15 119.2 . .
C16 C15 H15 119.2 . .
C15 C16 C11 119.1(4) . .
C15 C16 C19 120.0(4) . .
C11 C16 C19 120.9(4) . .
C12 C17 H17A 109.5 . .
C12 C17 H17B 109.5 . .
H17A C17 H17B 109.5 . .
C12 C17 H17C 109.5 . .
H17A C17 H17C 109.5 . .
H17B C17 H17C 109.5 . .
C14 C18 H18A 109.5 . .
C14 C18 H18B 109.5 . .
H18A C18 H18B 109.5 . .
C14 C18 H18C 109.5 . .
H18A C18 H18C 109.5 . .
H18B C18 H18C 109.5 . .
C16 C19 H19A 109.5 . .
C16 C19 H19B 109.5 . .
H19A C19 H19B 109.5 . .
C16 C19 H19C 109.5 . .
H19A C19 H19C 109.5 . .
H19B C19 H19C 109.5 . .
C25 C20 C21 119.6(4) . .
C25 C20 C10 120.8(4) . .
C21 C20 C10 119.6(4) . .
C22 C21 C20 119.0(4) . .
C22 C21 C26 119.8(4) . .
C20 C21 C26 121.3(4) . .
C23 C22 C21 122.0(4) . .
C23 C22 H22 119.0 . .
C21 C22 H22 119.0 . .
C22 C23 C24 118.2(4) . .
C22 C23 C27 121.7(4) . .
C24 C23 C27 120.2(4) . .
C23 C24 C25 121.7(4) . .
C23 C24 H24 119.1 . .
C25 C24 H24 119.1 . .
C24 C25 C20 119.4(4) . .
C24 C25 C28 119.3(4) . .
C20 C25 C28 121.3(4) . .
C21 C26 H26A 109.5 . .
C21 C26 H26B 109.5 . .
H26A C26 H26B 109.5 . .
C21 C26 H26C 109.5 . .
H26A C26 H26C 109.5 . .
H26B C26 H26C 109.5 . .
C23 C27 H27A 109.5 . .
C23 C27 H27B 109.5 . .
H27A C27 H27B 109.5 . .
C23 C27 H27C 109.5 . .
H27A C27 H27C 109.5 . .
H27B C27 H27C 109.5 . .
C25 C28 H28A 109.5 . .
C25 C28 H28B 109.5 . .
H28A C28 H28B 109.5 . .
C25 C28 H28C 109.5 . .
H28A C28 H28C 109.5 . .
H28B C28 H28C 109.5 . .
N3 C29 C30 121.0(4) . .
N3 C29 H29 119.5 . .
C30 C29 H29 119.5 . .
C29 C30 C31 119.5(4) . .
C29 C30 H30 120.3 . .
C31 C30 H30 120.3 . .
N4 C31 C30 120.7(4) . .
N4 C31 C32 121.6(4) . .
C30 C31 C32 117.7(4) . .
C33 C32 C31 119.5(4) . .
C33 C32 H32 120.2 . .
C31 C32 H32 120.2 . .
N3 C33 C32 121.6(4) . .
N3 C33 H33 119.2 . .
C32 C33 H33 119.2 . .
N4 C34 H34A 109.5 . .
N4 C34 H34B 109.5 . .
H34A C34 H34B 109.5 . .
N4 C34 H34C 109.5 . .
H34A C34 H34C 109.5 . .
H34B C34 H34C 109.5 . .
N4 C35 H35A 109.5 . .
N4 C35 H35B 109.5 . .
H35A C35 H35B 109.5 . .
N4 C35 H35C 109.5 . .
H35A C35 H35C 109.5 . .
H35B C35 H35C 109.5 . .
N5 C36 C45 125.7(4) . 2_676
N5 C36 C37 110.6(4) . .
C45 C36 C37 123.7(4) 2_676 .
C38 C37 C36 107.2(4) . .
C38 C37 H37 126.4 . .
C36 C37 H37 126.4 . .
C37 C38 C39 106.9(4) . .
C37 C38 H38 126.6 . .
C39 C38 H38 126.6 . .
N5 C39 C40 126.4(4) . .
N5 C39 C38 110.4(3) . .
C40 C39 C38 123.2(4) . .
C41 C40 C39 124.1(4) . .
C41 C40 C46 119.1(4) . .
C39 C40 C46 116.8(3) . .
N6 C41 C40 126.0(4) . .
N6 C41 C42 109.7(3) . .
C40 C41 C42 124.3(4) . .
C43 C42 C41 107.7(4) . .
C43 C42 H42 126.2 . .
C41 C42 H42 126.2 . .
C42 C43 C44 107.1(4) . .
C42 C43 H43 126.5 . .
C44 C43 H43 126.5 . .
N6 C44 C45 125.7(4) . .
N6 C44 C43 109.8(4) . .
C45 C44 C43 124.5(4) . .
C44 C45 C36 122.8(4) . 2_676
C44 C45 C55 120.9(4) . .
C36 C45 C55 116.3(3) 2_676 .
C51 C46 C47 119.2(4) . .
C51 C46 C40 121.1(4) . .
C47 C46 C40 119.6(4) . .
C46 C47 C48 118.6(4) . .
C46 C47 C52 121.5(4) . .
C48 C47 C52 119.9(4) . .
C49 C48 C47 122.4(4) . .
C49 C48 H48 118.8 . .
C47 C48 H48 118.8 . .
C50 C49 C48 117.9(4) . .
C50 C49 C53 121.6(4) . .
C48 C49 C53 120.5(4) . .
C49 C50 C51 121.5(4) . .
C49 C50 H50 119.3 . .
C51 C50 H50 119.3 . .
C50 C51 C46 120.4(4) . .
C50 C51 C54 119.3(4) . .
C46 C51 C54 120.3(4) . .
C47 C52 H52A 109.5 . .
C47 C52 H52B 109.5 . .
H52A C52 H52B 109.5 . .
C47 C52 H52C 109.5 . .
H52A C52 H52C 109.5 . .
H52B C52 H52C 109.5 . .
C49 C53 H53A 109.5 . .
C49 C53 H53B 109.5 . .
H53A C53 H53B 109.5 . .
C49 C53 H53C 109.5 . .
H53A C53 H53C 109.5 . .
H53B C53 H53C 109.5 . .
C51 C54 H54A 109.5 . .
C51 C54 H54B 109.5 . .
H54A C54 H54B 109.5 . .
C51 C54 H54C 109.5 . .
H54A C54 H54C 109.5 . .
H54B C54 H54C 109.5 . .
C60 C55 C56 119.4(4) . .
C60 C55 C45 120.7(4) . .
C56 C55 C45 119.7(4) . .
C57 C56 C55 118.7(4) . .
C57 C56 C61 119.4(4) . .
C55 C56 C61 121.9(4) . .
C58 C57 C56 122.4(4) . .
C58 C57 H57 118.8 . .
C56 C57 H57 118.8 . .
C57 C58 C59 117.7(4) . .
C57 C58 C62 120.6(4) . .
C59 C58 C62 121.7(4) . .
C58 C59 C60 122.1(4) . .
C58 C59 H59 118.9 . .
C60 C59 H59 118.9 . .
C59 C60 C55 119.5(4) . .
C59 C60 C63 119.6(4) . .
C55 C60 C63 120.8(4) . .
C56 C61 H61A 109.5 . .
C56 C61 H61B 109.5 . .
H61A C61 H61B 109.5 . .
C56 C61 H61C 109.5 . .
H61A C61 H61C 109.5 . .
H61B C61 H61C 109.5 . .
C58 C62 H62A 109.5 . .
C58 C62 H62B 109.5 . .
H62A C62 H62B 109.5 . .
C58 C62 H62C 109.5 . .
H62A C62 H62C 109.5 . .
H62B C62 H62C 109.5 . .
C60 C63 H63A 109.5 . .
C60 C63 H63B 109.5 . .
H63A C63 H63B 109.5 . .
C60 C63 H63C 109.5 . .
H63A C63 H63C 109.5 . .
H63B C63 H63C 109.5 . .
N7 C64 C65 121.5(4) . .
N7 C64 H64 119.2 . .
C65 C64 H64 119.2 . .
C64 C65 C66 120.6(4) . .
C64 C65 H65 119.7 . .
C66 C65 H65 119.7 . .
N8 C66 C65 121.7(4) . .
N8 C66 C67 122.1(4) . .
C65 C66 C67 116.2(4) . .
C68 C67 C66 120.5(4) . .
C68 C67 H67 119.8 . .
C66 C67 H67 119.8 . .
N7 C68 C67 121.7(4) . .
N7 C68 H68 119.1 . .
C67 C68 H68 119.1 . .
N8 C69 H69A 109.5 . .
N8 C69 H69B 109.5 . .
H69A C69 H69B 109.5 . .
N8 C69 H69C 109.5 . .
H69A C69 H69C 109.5 . .
H69B C69 H69C 109.5 . .
N8 C70 H70A 109.5 . .
N8 C70 H70B 109.5 . .
H70A C70 H70B 109.5 . .
N8 C70 H70C 109.5 . .
H70A C70 H70C 109.5 . .
H70B C70 H70C 109.5 . .
C76 C71 C72 117.4(5) . .
C76 C71 C77 122.1(5) . .
C72 C71 C77 120.4(5) . .
C71 C72 C73 121.1(5) . .
C71 C72 H72 119.5 . .
C73 C72 H72 119.5 . .
C74 C73 C72 120.1(5) . .
C74 C73 H73 120.0 . .
C72 C73 H73 120.0 . .
C73 C74 C75 119.3(6) . .
C73 C74 H74 120.4 . .
C75 C74 H74 120.4 . .
C76 C75 C74 120.5(5) . .
C76 C75 H75 119.8 . .
C74 C75 H75 119.8 . .
C75 C76 C71 121.7(5) . .
C75 C76 H76 119.1 . .
C71 C76 H76 119.1 . .
C71 C77 H77A 109.5 . .
C71 C77 H77B 109.5 . .
H77A C77 H77B 109.5 . .
C71 C77 H77C 109.5 . .
H77A C77 H77C 109.5 . .
H77B C77 H77C 109.5 . .
C83 C78 C79 119.5(5) . .
C83 C78 C84 120.5(5) . .
C79 C78 C84 119.9(5) . .
C78 C79 C80 120.3(5) . .
C78 C79 H79 119.8 . .
C80 C79 H79 119.8 . .
C81 C80 C79 120.2(5) . .
C81 C80 H80 119.9 . .
C79 C80 H80 119.9 . .
C80 C81 C82 119.2(5) . .
C80 C81 H81 120.4 . .
C82 C81 H81 120.4 . .
C83 C82 C81 119.7(5) . .
C83 C82 H82 120.1 . .
C81 C82 H82 120.1 . .
C78 C83 C82 120.9(5) . .
C78 C83 H83 119.6 . .
C82 C83 H83 119.6 . .
C78 C84 H84A 109.5 . .
C78 C84 H84B 109.5 . .
H84A C84 H84B 109.5 . .
C78 C84 H84C 109.5 . .
H84A C84 H84C 109.5 . .
H84B C84 H84C 109.5 . .
F2 B1 F3 111.2(5) . .
F2 B1 F4 110.5(4) . .
F3 B1 F4 109.8(5) . .
F2 B1 F1 108.0(6) . .
F3 B1 F1 109.2(5) . .
F4 B1 F1 108.1(5) . .

loop_
_geom_bond_atom_site_label_1
_geom_bond_atom_site_label_2
_geom_bond_distance
_geom_bond_site_symmetry_2
Fe1 O1 1.903(3) .
Fe1 O1 1.903(3) 2_565
Fe1 N1 1.991(3) 2_565
Fe1 N1 1.991(3) .
Fe1 N2 2.003(3) 2_565
Fe1 N2 2.003(3) .
Fe2 O2 1.904(3) .
Fe2 O2 1.904(3) 2_676
Fe2 N5 1.985(3) .
Fe2 N5 1.985(3) 2_676
Fe2 N6 2.008(3) 2_676
Fe2 N6 2.008(3) .
F1 B1 1.403(7) .
F2 B1 1.368(7) .
F3 B1 1.370(7) .
F4 B1 1.391(7) .
O1 N3 1.368(4) .
O2 N7 1.359(4) .
N1 C1 1.375(5) .
N1 C4 1.381(5) .
N2 C9 1.376(5) .
N2 C6 1.378(5) .
N3 C29 1.346(5) .
N3 C33 1.350(5) .
N4 C31 1.352(5) .
N4 C35 1.448(6) .
N4 C34 1.451(6) .
N5 C39 1.375(5) .
N5 C36 1.380(5) .
N6 C41 1.377(5) .
N6 C44 1.380(5) .
N7 C64 1.352(5) .
N7 C68 1.355(5) .
N8 C66 1.356(5) .
N8 C70 1.455(6) .
N8 C69 1.466(6) .
C1 C10 1.402(5) 2_565
C1 C2 1.442(5) .
C2 C3 1.348(6) .
C2 H2 0.9500 .
C3 C4 1.428(5) .
C3 H3 0.9500 .
C4 C5 1.397(6) .
C5 C6 1.399(5) .
C5 C11 1.504(5) .
C6 C7 1.433(6) .
C7 C8 1.350(6) .
C7 H7 0.9500 .
C8 C9 1.425(6) .
C8 H8 0.9500 .
C9 C10 1.391(5) .
C10 C1 1.402(5) 2_565
C10 C20 1.505(6) .
C11 C12 1.397(5) .
C11 C16 1.406(5) .
C12 C13 1.392(5) .
C12 C17 1.503(5) .
C13 C14 1.393(6) .
C13 H13 0.9500 .
C14 C15 1.387(6) .
C14 C18 1.516(5) .
C15 C16 1.398(6) .
C15 H15 0.9500 .
C16 C19 1.507(6) .
C17 H17A 0.9800 .
C17 H17B 0.9800 .
C17 H17C 0.9800 .
C18 H18A 0.9800 .
C18 H18B 0.9800 .
C18 H18C 0.9800 .
C19 H19A 0.9800 .
C19 H19B 0.9800 .
C19 H19C 0.9800 .
C20 C25 1.403(6) .
C20 C21 1.406(5) .
C21 C22 1.402(6) .
C21 C26 1.502(6) .
C22 C23 1.384(6) .
C22 H22 0.9500 .
C23 C24 1.389(6) .
C23 C27 1.519(6) .
C24 C25 1.397(6) .
C24 H24 0.9500 .
C25 C28 1.511(6) .
C26 H26A 0.9800 .
C26 H26B 0.9800 .
C26 H26C 0.9800 .
C27 H27A 0.9800 .
C27 H27B 0.9800 .
C27 H27C 0.9800 .
C28 H28A 0.9800 .
C28 H28B 0.9800 .
C28 H28C 0.9800 .
C29 C30 1.373(6) .
C29 H29 0.9500 .
C30 C31 1.411(6) .
C30 H30 0.9500 .
C31 C32 1.418(6) .
C32 C33 1.355(6) .
C32 H32 0.9500 .
C33 H33 0.9500 .
C34 H34A 0.9800 .
C34 H34B 0.9800 .
C34 H34C 0.9800 .
C35 H35A 0.9800 .
C35 H35B 0.9800 .
C35 H35C 0.9800 .
C36 C45 1.399(5) 2_676
C36 C37 1.426(6) .
C37 C38 1.343(6) .
C37 H37 0.9500 .
C38 C39 1.437(5) .
C38 H38 0.9500 .
C39 C40 1.400(5) .
C40 C41 1.390(5) .
C40 C46 1.507(5) .
C41 C42 1.434(5) .
C42 C43 1.340(6) .
C42 H42 0.9500 .
C43 C44 1.436(5) .
C43 H43 0.9500 .
C44 C45 1.390(5) .
C45 C36 1.399(5) 2_676
C45 C55 1.512(5) .
C46 C51 1.396(6) .
C46 C47 1.403(5) .
C47 C48 1.403(6) .
C47 C52 1.508(6) .
C48 C49 1.386(6) .
C48 H48 0.9500 .
C49 C50 1.380(6) .
C49 C53 1.503(5) .
C50 C51 1.391(6) .
C50 H50 0.9500 .
C51 C54 1.523(6) .
C52 H52A 0.9800 .
C52 H52B 0.9800 .
C52 H52C 0.9800 .
C53 H53A 0.9800 .
C53 H53B 0.9800 .
C53 H53C 0.9800 .
C54 H54A 0.9800 .
C54 H54B 0.9800 .
C54 H54C 0.9800 .
C55 C60 1.401(5) .
C55 C56 1.401(6) .
C56 C57 1.400(6) .
C56 C61 1.491(6) .
C57 C58 1.381(6) .
C57 H57 0.9500 .
C58 C59 1.383(6) .
C58 C62 1.513(6) .
C59 C60 1.388(6) .
C59 H59 0.9500 .
C60 C63 1.512(6) .
C61 H61A 0.9800 .
C61 H61B 0.9800 .
C61 H61C 0.9800 .
C62 H62A 0.9800 .
C62 H62B 0.9800 .
C62 H62C 0.9800 .
C63 H63A 0.9800 .
C63 H63B 0.9800 .
C63 H63C 0.9800 .
C64 C65 1.361(6) .
C64 H64 0.9500 .
C65 C66 1.413(6) .
C65 H65 0.9500 .
C66 C67 1.416(6) .
C67 C68 1.355(6) .
C67 H67 0.9500 .
C68 H68 0.9500 .
C69 H69A 0.9800 .
C69 H69B 0.9800 .
C69 H69C 0.9800 .
C70 H70A 0.9800 .
C70 H70B 0.9800 .
C70 H70C 0.9800 .
C71 C76 1.381(7) .
C71 C72 1.394(7) .
C71 C77 1.507(8) .
C72 C73 1.396(8) .
C72 H72 0.9500 .
C73 C74 1.368(8) .
C73 H73 0.9500 .
C74 C75 1.386(7) .
C74 H74 0.9500 .
C75 C76 1.371(7) .
C75 H75 0.9500 .
C76 H76 0.9500 .
C77 H77A 0.9800 .
C77 H77B 0.9800 .
C77 H77C 0.9800 .
C78 C83 1.364(7) .
C78 C79 1.370(7) .
C78 C84 1.528(8) .
C79 C80 1.389(7) .
C79 H79 0.9500 .
C80 C81 1.372(7) .
C80 H80 0.9500 .
C81 C82 1.390(7) .
C81 H81 0.9500 .
C82 C83 1.383(7) .
C82 H82 0.9500 .
C83 H83 0.9500 .
C84 H84A 0.9800 .
C84 H84B 0.9800 .
C84 H84C 0.9800 .

loop_
_geom_torsion_atom_site_label_1
_geom_torsion_atom_site_label_2
_geom_torsion_atom_site_label_3
_geom_torsion_atom_site_label_4
_geom_torsion
_geom_torsion_site_symmetry_1
_geom_torsion_site_symmetry_4
Fe1 O1 N3 C29 92.5(4) . .
Fe1 O1 N3 C33 -93.1(4) . .
Fe2 O2 N7 C64 101.3(4) . .
Fe2 O2 N7 C68 -87.8(4) . .
C4 N1 C1 C10 174.1(4) . 2_565
Fe1 N1 C1 C10 -2.1(6) . 2_565
C4 N1 C1 C2 -2.8(4) . .
Fe1 N1 C1 C2 -179.0(3) . .
N1 C1 C2 C3 2.6(5) . .
C10 C1 C2 C3 -174.4(4) 2_565 .
C1 C2 C3 C4 -1.3(5) . .
C1 N1 C4 C5 -177.5(4) . .
Fe1 N1 C4 C5 -1.4(6) . .
C1 N1 C4 C3 2.0(4) . .
Fe1 N1 C4 C3 178.1(3) . .
C2 C3 C4 N1 -0.4(5) . .
C2 C3 C4 C5 179.0(4) . .
N1 C4 C5 C6 -5.2(6) . .
C3 C4 C5 C6 175.5(4) . .
N1 C4 C5 C11 171.5(4) . .
C3 C4 C5 C11 -7.9(6) . .
C9 N2 C6 C5 177.9(4) . .
Fe1 N2 C6 C5 1.1(6) . .
C9 N2 C6 C7 -1.0(4) . .
Fe1 N2 C6 C7 -177.8(3) . .
C4 C5 C6 N2 5.3(6) . .
C11 C5 C6 N2 -171.4(4) . .
C4 C5 C6 C7 -176.0(4) . .
C11 C5 C6 C7 7.4(6) . .
N2 C6 C7 C8 -0.8(5) . .
C5 C6 C7 C8 -179.7(4) . .
C6 C7 C8 C9 2.1(5) . .
C6 N2 C9 C10 -174.8(4) . .
Fe1 N2 C9 C10 2.0(6) . .
C6 N2 C9 C8 2.3(4) . .
Fe1 N2 C9 C8 179.1(3) . .
C7 C8 C9 N2 -2.9(5) . .
C7 C8 C9 C10 174.3(4) . .
N2 C9 C10 C1 -0.5(7) . 2_565
C8 C9 C10 C1 -177.3(4) . 2_565
N2 C9 C10 C20 179.1(4) . .
C8 C9 C10 C20 2.4(6) . .
C4 C5 C11 C12 91.1(5) . .
C6 C5 C11 C12 -92.2(5) . .
C4 C5 C11 C16 -89.6(5) . .
C6 C5 C11 C16 87.2(5) . .
C16 C11 C12 C13 -3.4(6) . .
C5 C11 C12 C13 175.9(4) . .
C16 C11 C12 C17 177.7(4) . .
C5 C11 C12 C17 -2.9(6) . .
C11 C12 C13 C14 1.1(6) . .
C17 C12 C13 C14 180.0(4) . .
C12 C13 C14 C15 1.3(6) . .
C12 C13 C14 C18 -178.3(4) . .
C13 C14 C15 C16 -1.3(6) . .
C18 C14 C15 C16 178.3(4) . .
C14 C15 C16 C11 -1.0(6) . .
C14 C15 C16 C19 178.4(4) . .
C12 C11 C16 C15 3.3(6) . .
C5 C11 C16 C15 -176.0(4) . .
C12 C11 C16 C19 -176.1(4) . .
C5 C11 C16 C19 4.6(6) . .
C9 C10 C20 C25 -89.3(5) . .
C1 C10 C20 C25 90.4(5) 2_565 .
C9 C10 C20 C21 94.2(5) . .
C1 C10 C20 C21 -86.2(5) 2_565 .
C25 C20 C21 C22 -1.9(6) . .
C10 C20 C21 C22 174.7(4) . .
C25 C20 C21 C26 179.0(4) . .
C10 C20 C21 C26 -4.4(6) . .
C20 C21 C22 C23 -0.4(6) . .
C26 C21 C22 C23 178.7(4) . .
C21 C22 C23 C24 2.6(7) . .
C21 C22 C23 C27 -176.6(4) . .
C22 C23 C24 C25 -2.5(7) . .
C27 C23 C24 C25 176.7(4) . .
C23 C24 C25 C20 0.2(7) . .
C23 C24 C25 C28 -178.3(4) . .
C21 C20 C25 C24 2.1(6) . .
C10 C20 C25 C24 -174.5(4) . .
C21 C20 C25 C28 -179.5(4) . .
C10 C20 C25 C28 3.9(6) . .
C33 N3 C29 C30 0.0(6) . .
O1 N3 C29 C30 174.3(3) . .
N3 C29 C30 C31 1.1(6) . .
C35 N4 C31 C30 -174.7(4) . .
C34 N4 C31 C30 8.0(6) . .
C35 N4 C31 C32 5.4(6) . .
C34 N4 C31 C32 -171.9(4) . .
C29 C30 C31 N4 178.5(4) . .
C29 C30 C31 C32 -1.6(6) . .
N4 C31 C32 C33 -179.1(4) . .
C30 C31 C32 C33 1.0(6) . .
C29 N3 C33 C32 -0.6(6) . .
O1 N3 C33 C32 -175.0(4) . .
C31 C32 C33 N3 0.1(6) . .
C39 N5 C36 C45 -176.9(4) . 2_676
Fe2 N5 C36 C45 -2.7(6) . 2_676
C39 N5 C36 C37 1.4(4) . .
Fe2 N5 C36 C37 175.6(3) . .
N5 C36 C37 C38 -0.9(5) . .
C45 C36 C37 C38 177.4(4) 2_676 .
C36 C37 C38 C39 0.1(5) . .
C36 N5 C39 C40 179.1(4) . .
Fe2 N5 C39 C40 4.7(6) . .
C36 N5 C39 C38 -1.4(4) . .
Fe2 N5 C39 C38 -175.8(3) . .
C37 C38 C39 N5 0.8(5) . .
C37 C38 C39 C40 -179.6(4) . .
N5 C39 C40 C41 -1.7(7) . .
C38 C39 C40 C41 178.8(4) . .
N5 C39 C40 C46 179.2(4) . .
C38 C39 C40 C46 -0.3(6) . .
C44 N6 C41 C40 179.8(4) . .
Fe2 N6 C41 C40 1.2(6) . .
C44 N6 C41 C42 1.0(5) . .
Fe2 N6 C41 C42 -177.6(3) . .
C39 C40 C41 N6 -1.5(7) . .
C46 C40 C41 N6 177.6(4) . .
C39 C40 C41 C42 177.2(4) . .
C46 C40 C41 C42 -3.8(6) . .
N6 C41 C42 C43 -0.8(5) . .
C40 C41 C42 C43 -179.6(4) . .
C41 C42 C43 C44 0.2(5) . .
C41 N6 C44 C45 179.7(4) . .
Fe2 N6 C44 C45 -1.8(6) . .
C41 N6 C44 C43 -0.9(5) . .
Fe2 N6 C44 C43 177.7(3) . .
C42 C43 C44 N6 0.4(5) . .
C42 C43 C44 C45 179.9(4) . .
N6 C44 C45 C36 -0.1(7) . 2_676
C43 C44 C45 C36 -179.4(4) . 2_676
N6 C44 C45 C55 178.7(4) . .
C43 C44 C45 C55 -0.7(7) . .
C41 C40 C46 C51 90.3(5) . .
C39 C40 C46 C51 -90.5(5) . .
C41 C40 C46 C47 -93.8(5) . .
C39 C40 C46 C47 85.3(5) . .
C51 C46 C47 C48 -0.6(6) . .
C40 C46 C47 C48 -176.6(3) . .
C51 C46 C47 C52 -179.6(4) . .
C40 C46 C47 C52 4.4(6) . .
C46 C47 C48 C49 -0.9(6) . .
C52 C47 C48 C49 178.1(4) . .
C47 C48 C49 C50 1.1(6) . .
C47 C48 C49 C53 -178.6(4) . .
C48 C49 C50 C51 0.1(6) . .
C53 C49 C50 C51 179.9(4) . .
C49 C50 C51 C46 -1.6(7) . .
C49 C50 C51 C54 177.2(4) . .
C47 C46 C51 C50 1.8(6) . .
C40 C46 C51 C50 177.7(4) . .
C47 C46 C51 C54 -177.0(4) . .
C40 C46 C51 C54 -1.1(7) . .
C44 C45 C55 C60 -88.8(5) . .
C36 C45 C55 C60 89.9(5) 2_676 .
C44 C45 C55 C56 96.1(5) . .
C36 C45 C55 C56 -85.1(5) 2_676 .
C60 C55 C56 C57 -2.0(6) . .
C45 C55 C56 C57 173.0(4) . .
C60 C55 C56 C61 178.5(4) . .
C45 C55 C56 C61 -6.4(6) . .
C55 C56 C57 C58 2.4(6) . .
C61 C56 C57 C58 -178.1(4) . .
C56 C57 C58 C59 -0.3(6) . .
C56 C57 C58 C62 177.4(4) . .
C57 C58 C59 C60 -2.1(6) . .
C62 C58 C59 C60 -179.8(4) . .
C58 C59 C60 C55 2.5(6) . .
C58 C59 C60 C63 -177.7(4) . .
C56 C55 C60 C59 -0.3(6) . .
C45 C55 C60 C59 -175.3(4) . .
C56 C55 C60 C63 179.9(4) . .
C45 C55 C60 C63 4.9(6) . .
C68 N7 C64 C65 0.2(6) . .
O2 N7 C64 C65 171.2(4) . .
N7 C64 C65 C66 0.3(6) . .
C70 N8 C66 C65 -175.0(4) . .
C69 N8 C66 C65 -7.5(6) . .
C70 N8 C66 C67 4.3(7) . .
C69 N8 C66 C67 171.8(4) . .
C64 C65 C66 N8 179.1(4) . .
C64 C65 C66 C67 -0.2(6) . .
N8 C66 C67 C68 -179.7(4) . .
C65 C66 C67 C68 -0.3(6) . .
C64 N7 C68 C67 -0.8(6) . .
O2 N7 C68 C67 -171.7(4) . .
C66 C67 C68 N7 0.9(6) . .
C76 C71 C72 C73 0.2(8) . .
C77 C71 C72 C73 -177.6(5) . .
C71 C72 C73 C74 0.1(9) . .
C72 C73 C74 C75 -0.7(9) . .
C73 C74 C75 C76 0.9(8) . .
C74 C75 C76 C71 -0.6(8) . .
C72 C71 C76 C75 0.0(8) . .
C77 C71 C76 C75 177.9(5) . .
C83 C78 C79 C80 -1.0(8) . .
C84 C78 C79 C80 178.2(5) . .
C78 C79 C80 C81 2.0(8) . .
C79 C80 C81 C82 -1.3(8) . .
C80 C81 C82 C83 -0.4(7) . .
C79 C78 C83 C82 -0.8(7) . .
C84 C78 C83 C82 -179.9(5) . .
C81 C82 C83 C78 1.4(7) . .
